data_2105829
loop_
_publ_author_name
'Rodr\'iguez-Velamaz\'an, Jos\'e Alberto'
'Ca\~nadillas-Delgado, Laura'
'Castro, Miguel'
'McIntyre, Garry J.'
'Real, Jos\'e Antonio'

_publ_section_title
;
 Temperature- and pressure-dependent structural study of
 {Fe(pmd)~2~[Ag(CN)~2~]~2~}~<i>n~</i> spin-crossover compound by neutron
 Laue diffraction
;
_journal_coeditor_code XK5013
_journal_issue 3
_journal_name_full 'Acta Crystallographica Section B'
_journal_page_first 436
_journal_page_last 443
_journal_paper_doi 10.1107/S2052520614003023
_journal_volume 70
_journal_year 2014
_chemical_formula_moiety 'C12 H8 Ag2 Fe N8'
_chemical_formula_sum 'C12 H8 Ag2 Fe N8'
_chemical_formula_weight 535.83
_space_group_IT_number 56
_symmetry_cell_setting orthorhombic
_symmetry_space_group_name_Hall '-P 2ab 2ac'
_symmetry_space_group_name_H-M 'P c c n'
_atom_sites_solution_hydrogens difmap
_atom_sites_solution_primary direct
_atom_sites_solution_secondary difmap
_audit_creation_method SHELXL-97
_cell_angle_alpha 90.00
_cell_angle_beta 90.00
_cell_angle_gamma 90.00
_cell_formula_units_Z 4
_cell_length_a 15.7820(15)
_cell_length_b 8.2250(15)
_cell_length_c 13.2980(15)
_cell_measurement_temperature 260(2)
_cell_volume 1726.2(4)
_computing_cell_refinement 'NEWLAUEGEN (J. Campbell et al, 1998)'
_computing_data_reduction 'ARGONNE-BOXES(C. Wilkinson et al,1988)& LAUENORM (J. W. Campbell et al,1986'
_computing_structure_refinement 'SHELXL-97 (Sheldrick, 1997)'
_diffrn_ambient_temperature 260(2)
_diffrn_measured_fraction_theta_full 0.749
_diffrn_measured_fraction_theta_max 0.749
_diffrn_measurement_device_type 'ILL-VIVALDI Laue single xtal diffractometer'
_diffrn_radiation_source 'ILL neutron source'
_diffrn_radiation_type neutron
_diffrn_radiation_wavelength 0.90-3.00
_diffrn_reflns_av_R_equivalents 0.2213
_diffrn_reflns_av_sigmaI/netI 0.1349
_diffrn_reflns_limit_h_max 18
_diffrn_reflns_limit_h_min -11
_diffrn_reflns_limit_k_max 9
_diffrn_reflns_limit_k_min -9
_diffrn_reflns_limit_l_max 14
_diffrn_reflns_limit_l_min -15
_diffrn_reflns_number 5638
_diffrn_reflns_theta_full 27.72
_diffrn_reflns_theta_max 27.72
_diffrn_reflns_theta_min 3.59
_exptl_absorpt_coefficient_mu 0.078
_exptl_absorpt_correction_type none
_exptl_crystal_colour orange-yellow
_exptl_crystal_density_diffrn 2.062
_exptl_crystal_density_method 'not measured'
_exptl_crystal_description prism
_exptl_crystal_F_000 584
_exptl_crystal_size_max 1.0
_exptl_crystal_size_mid 0.6
_exptl_crystal_size_min 0.5
_refine_diff_density_max 0.602
_refine_diff_density_min -0.573
_refine_ls_extinction_method none
_refine_ls_goodness_of_fit_ref 1.294
_refine_ls_hydrogen_treatment refall
_refine_ls_matrix_type full
_refine_ls_number_parameters 142
_refine_ls_number_reflns 1069
_refine_ls_number_restraints 0
_refine_ls_restrained_S_all 1.294
_refine_ls_R_factor_all 0.1448
_refine_ls_R_factor_gt 0.1002
_refine_ls_shift/su_max 0.000
_refine_ls_shift/su_mean 0.000
_refine_ls_structure_factor_coef Fsqd
_refine_ls_weighting_details 'calc w=1/[\s^2^(Fo^2^)+(0.0558P)^2^+4.1743P] where P=(Fo^2^+2Fc^2^)/3'
_refine_ls_weighting_scheme calc
_refine_ls_wR_factor_gt 0.1493
_refine_ls_wR_factor_ref 0.1614
_reflns_number_gt 885
_reflns_number_total 1069
_reflns_threshold_expression >2sigma(I)
_cod_data_source_file xk5013sup1.cif
_cod_data_source_block fepmd11
_cod_depositor_comments 'Adding full bibliography for 2105819--2105831.cif.'
_cod_database_code 2105829

loop_
_symmetry_equiv_pos_as_xyz
'x, y, z'
'-x+1/2, -y+1/2, z'
'x+1/2, -y, -z+1/2'
'-x, y+1/2, -z+1/2'
'-x, -y, -z'
'x-1/2, y-1/2, -z'
'-x-1/2, y, z-1/2'
'x, -y-1/2, z-1/2'

loop_
_atom_site_type_symbol
_atom_site_label
_atom_site_fract_x
_atom_site_fract_y
_atom_site_fract_z
_atom_site_U_iso_or_equiv
_atom_site_adp_type
_atom_site_calc_flag
_atom_site_refinement_flags
_atom_site_occupancy
_atom_site_symmetry_multiplicity
C C1 0.6287(3) 0.5402(7) 0.9506(4) 0.0488(12) Uani d . 1 1
C C2 0.5870(3) 0.4695(7) 0.8701(4) 0.0464(13) Uani d . 1 1
C C3 0.5938(3) 0.3241(6) 1.0486(3) 0.0373(11) Uani d . 1 1
C C4 0.5493(3) 0.3207(6) 0.8867(3) 0.0389(11) Uani d . 1 1
C C5 0.3273(2) 0.0757(6) 0.8735(3) 0.0351(10) Uani d . 1 1
C C6 0.3856(2) 0.0790(6) 1.1968(3) 0.0338(10) Uani d . 1 1
Ag Ag1 0.2911(2) 0.0851(6) 1.3053(3) 0.0371(12) Uani d . 1 1
Fe Fe1 0.5000 0.0000 1.0000 0.0236(11) Uani d S 1 2
N N1 0.55311(19) 0.2470(3) 0.9755(2) 0.0312(8) Uani d . 1 1
N N2 0.6316(2) 0.4678(5) 1.0403(3) 0.0448(9) Uani d . 1 1
N N3 0.43573(17) 0.0711(4) 1.1348(2) 0.0371(8) Uani d . 1 1
N N4 0.39087(16) 0.0608(4) 0.9150(2) 0.0361(8) Uani d . 1 1
H H1 0.6601(9) 0.6579(16) 0.9446(9) 0.084(4) Uani d . 1 1
H H2 0.5852(9) 0.5243(16) 0.7971(10) 0.084(4) Uani d . 1 1
H H3 0.5949(7) 0.2650(14) 1.1198(8) 0.069(3) Uani d . 1 1
H H4 0.5152(8) 0.2584(13) 0.8278(9) 0.070(3) Uani d . 1 1

loop_
_atom_site_aniso_label
_atom_site_aniso_U_11
_atom_site_aniso_U_22
_atom_site_aniso_U_33
_atom_site_aniso_U_12
_atom_site_aniso_U_13
_atom_site_aniso_U_23
C1 0.063(3) 0.038(3) 0.045(3) -0.015(3) 0.005(2) 0.005(3)
C2 0.063(3) 0.039(3) 0.038(3) -0.008(2) -0.001(2) 0.008(2)
C3 0.046(2) 0.036(3) 0.030(3) -0.011(2) -0.0039(16) 0.001(2)
C4 0.048(2) 0.040(3) 0.029(2) -0.005(2) -0.0021(18) 0.006(2)
C5 0.0248(19) 0.046(3) 0.034(2) 0.0003(18) -0.0078(15) 0.0035(19)
C6 0.0341(19) 0.037(3) 0.030(2) 0.0044(18) 0.0092(16) -0.0002(18)
Ag1 0.031(2) 0.041(3) 0.040(3) 0.005(2) 0.0146(18) 0.008(2)
Fe1 0.021(2) 0.030(3) 0.019(2) -0.0012(13) -0.0007(11) 0.0000(13)
N1 0.0352(15) 0.031(2) 0.0271(14) -0.0049(11) -0.0023(13) 0.0012(12)
N2 0.055(2) 0.041(2) 0.038(2) -0.0115(16) -0.0017(15) -0.0018(16)
N3 0.0369(15) 0.045(2) 0.0297(16) 0.0026(15) 0.0115(12) -0.0018(14)
N4 0.0275(14) 0.046(2) 0.0352(17) 0.0017(14) -0.0055(12) 0.0034(15)
H1 0.122(9) 0.058(8) 0.073(8) -0.041(8) -0.008(6) 0.016(6)
H2 0.133(11) 0.073(9) 0.047(7) -0.019(7) -0.004(6) 0.021(6)
H3 0.108(8) 0.071(8) 0.028(5) -0.032(6) -0.012(5) 0.008(5)
H4 0.091(7) 0.068(8) 0.051(7) -0.011(5) -0.024(5) 0.003(5)

loop_
_atom_type_symbol
_atom_type_description
_atom_type_scat_dispersion_real
_atom_type_scat_dispersion_imag
_atom_type_scat_source
C C 0.0000 0.0000 'International Tables Vol C Tables 4.2.6.8 and 6.1.1.4'
H H 0.0000 0.0000 'International Tables Vol C Tables 4.2.6.8 and 6.1.1.4'
Ag Ag 0.0000 0.0000 'International Tables Vol C Tables 4.2.6.8 and 6.1.1.4'
Fe Fe 0.0000 0.0000 'International Tables Vol C Tables 4.2.6.8 and 6.1.1.4'
N N 0.0000 0.0000 'International Tables Vol C Tables 4.2.6.8 and 6.1.1.4'

loop_
_geom_angle_atom_site_label_1
_geom_angle_atom_site_label_2
_geom_angle_atom_site_label_3
_geom_angle_site_symmetry_1
_geom_angle_site_symmetry_3
_geom_angle
N2 C1 C2 . . 121.3(5)
N2 C1 H1 . . 116.4(8)
C2 C1 H1 . . 122.2(8)
C4 C2 C1 . . 117.0(5)
C4 C2 H2 . . 120.4(8)
C1 C2 H2 . . 122.5(8)
N1 C3 N2 . . 125.6(4)
N1 C3 H3 . . 116.2(7)
N2 C3 H3 . . 118.2(7)
N1 C4 C2 . . 121.8(4)
N1 C4 H4 . . 116.8(7)
C2 C4 H4 . . 121.4(7)
N4 C5 Ag1 . 7_655 175.1(4)
N3 C6 Ag1 . . 177.2(4)
C6 Ag1 C5 . 7_656 161.5(3)
C6 Ag1 N2 . 4_647 101.8(2)
C5 Ag1 N2 7_656 4_647 93.7(2)
C6 Ag1 Ag1 . 2 109.4(2)
C5 Ag1 Ag1 7_656 2 69.24(19)
N2 Ag1 Ag1 4_647 2 122.86(16)
N4 Fe1 N4 5_657 . 180.0000(10)
N4 Fe1 N3 5_657 5_657 89.84(11)
N4 Fe1 N3 . 5_657 90.16(11)
N4 Fe1 N3 5_657 . 90.16(11)
N4 Fe1 N3 . . 89.84(11)
N3 Fe1 N3 5_657 . 180.0000(10)
N4 Fe1 N1 5_657 . 89.28(12)
N4 Fe1 N1 . . 90.72(12)
N3 Fe1 N1 5_657 . 87.02(12)
N3 Fe1 N1 . . 92.98(12)
N4 Fe1 N1 5_657 5_657 90.72(12)
N4 Fe1 N1 . 5_657 89.28(12)
N3 Fe1 N1 5_657 5_657 92.98(12)
N3 Fe1 N1 . 5_657 87.02(12)
N1 Fe1 N1 . 5_657 180.0
C3 N1 C4 . . 117.0(4)
C3 N1 Fe1 . . 120.8(3)
C4 N1 Fe1 . . 122.0(3)
C3 N2 C1 . . 117.1(4)
C3 N2 Ag1 . 4_657 118.7(3)
C1 N2 Ag1 . 4_657 124.2(3)
C6 N3 Fe1 . . 161.1(3)
C5 N4 Fe1 . . 171.3(3)

loop_
_geom_bond_atom_site_label_1
_geom_bond_atom_site_label_2
_geom_bond_site_symmetry_2
_geom_bond_distance
C1 N2 . 1.335(7)
C1 C2 . 1.384(7)
C1 H1 . 1.091(15)
C2 C4 . 1.379(7)
C2 H2 . 1.071(14)
C3 N1 . 1.326(5)
C3 N2 . 1.328(6)
C3 H3 . 1.065(12)
C4 N1 . 1.328(5)
C4 H4 . 1.080(13)
C5 N4 . 1.152(4)
C5 Ag1 7_655 2.079(5)
C6 N3 . 1.145(5)
C6 Ag1 . 2.075(5)
Ag1 C5 7_656 2.079(5)
Ag1 N2 4_647 2.576(5)
Ag1 Ag1 2 3.006(9)
Fe1 N4 5_657 2.120(3)
Fe1 N4 . 2.120(3)
Fe1 N3 5_657 2.141(3)
Fe1 N3 . 2.141(3)
Fe1 N1 . 2.221(3)
Fe1 N1 5_657 2.221(3)
N2 Ag1 4_657 2.576(5)
